data_7135666
loop_
_publ_author_name
'W&#xfc;st, Leonie'
'Wellnitz, Tim'
'Radacki, Krzysztof'
'Nees, Samuel'
'Braunschweig, Holger'

_publ_section_title
;
 Attempted halogenation of ambiphilic 1,2,3-benzodiazaborines: balancing
 Lewis acidity and Lewis basicity.
;
_journal_issue 31
_journal_name_full 'Chemical communications (Cambridge, England)'
_journal_page_first 7984
_journal_page_last 7988
_journal_paper_doi 10.1039/d6cc01072e
_journal_volume 62
_journal_year 2026
_chemical_formula_moiety 'C18 H15 B Cl N3'
_chemical_formula_sum 'C18 H15 B Cl N3'
_chemical_formula_weight 319.59
_space_group_crystal_system monoclinic
_space_group_IT_number 14
_space_group_name_Hall '-P 2yn'
_space_group_name_H-M_alt 'P 1 21/n 1'
_atom_sites_solution_hydrogens geom
_atom_sites_solution_primary dual
_atom_sites_solution_secondary difmap
_audit_creation_date 2026-02-03
_audit_creation_method 'CIF-fill 1.6l (K.Radacki, 2005-26)'
_audit_update_record
;
2026-02-15 deposited with the CCDC.	2026-03-17 downloaded from the CCDC.
;
_cell_angle_alpha 90
_cell_angle_beta 105.719(6)
_cell_angle_gamma 90
_cell_formula_units_Z 4
_cell_length_a 11.6844(9)
_cell_length_b 11.7017(17)
_cell_length_c 11.9578(9)
_cell_measurement_reflns_used 28228
_cell_measurement_temperature 100(2)
_cell_measurement_theta_max 75.0430
_cell_measurement_theta_min 3.7570
_cell_volume 1573.8(3)
_computing_cell_refinement 'CrysAlisPro 1.171.44.108a (Rigaku OD, 2025)'
_computing_data_collection
;
 CrysAlisPro system (CCD 44.111a 64-bit (release 13-05-2025))
;
_computing_data_reduction 'CrysAlisPro 1.171.44.108a (Rigaku OD, 2025)'
_computing_molecular_graphics 'ShelXLe (Huebschle et all, 2011)'
_computing_publication_material 'SHELXL-2025/1 (Sheldrick, 2025)'
_computing_structure_refinement 'SHELXL-2025/1 (Sheldrick, 2025)'
_computing_structure_solution 'SHELXT 2018/2 (Sheldrick, 2018)''
_diffrn_ambient_environment N~2~
_diffrn_ambient_temperature 100(2)
_diffrn_detector HPA
_diffrn_detector_area_resol_mean 10.0
_diffrn_detector_type 'HyPix Arc150'
_diffrn_measured_fraction_theta_full 1.000
_diffrn_measured_fraction_theta_max 0.978
_diffrn_measurement_details
;
 
 List of Runs (angles in degrees, time in seconds):
 --------------------------------------------------------------------------
  1  \w     54.00 129.00   0.50    0.12    --   80.34  15.00-150.00  150
  2  \w     54.00 129.00   0.50    0.12    --   80.34  15.00-150.00  150
  3  \w     54.00 129.00   0.50    0.12    --   80.34  15.00 -90.00  150
  4  \w     54.00 129.00   0.50    0.12    --   80.34  15.00   0.00  150
  5  \w     54.00 129.00   0.50    0.12    --   80.34  15.00 120.00  150
  6  \w     34.00  93.00   0.50    0.12    --   80.34-112.00 150.00  118
  7  \w     41.00  93.00   0.50    0.12    --   83.50-100.00  96.80  104
  8  \w     42.00  91.00   0.50    0.12    --   83.50 -98.00 -75.28   98
  9  \w     39.00  86.00   0.50    0.12    --   80.34 -95.00  30.00   94
 10  \w     54.00  85.00   0.50    0.12    --   38.00  51.00  14.70   62
 11  \w     32.00  60.00   0.50    0.12    --   18.00  58.00  10.19   56
 12  \w     32.00  60.00   0.50    0.12    --   18.00  59.00 -36.76   56
 13  \w     53.00  85.00   0.50    0.12    --   38.00  52.00-164.84   64
 14  \w     23.00  49.00   0.50    0.12    --   10.00  62.00 -65.27   52
 15  \w     32.00  60.00   0.50    0.12    --   18.00  57.00 136.06   56
 16  \w     32.00  60.00   0.50    0.12    --   18.00  57.00 175.89   56
 17  \w    -93.00 -30.00   0.50    0.12    --  -76.40 112.00  60.00  126
 18  \w    -97.00 -33.00   0.50    0.12    --  -79.50 115.00  91.02  128
 19  \w    -98.00 -32.00   0.50    0.12    --  -79.50 118.00 121.37  132
 20  \w    -99.00 -31.00   0.50    0.12    --  -78.00 121.00  42.13  136
 21  \w    -97.00 -33.00   0.50    0.12    --  -79.50 115.00  -5.50  128
 22  \w    -97.00 -33.00   0.50    0.12    --  -79.50 115.00-168.91  128
 23  \w    -39.00 -12.00   0.50    0.12    --  -14.00 123.00-172.37   54
 24  \w    -41.00 -15.00   0.50    0.12    --  -14.00 128.00 -76.91   52
 25  \w    -93.00 -30.00   0.50    0.12    --  -76.40 112.00-150.00  126
 26  \w    -93.00 -30.00   0.50    0.12    --  -76.40 112.00-150.00  126
 27  \w    -93.00 -30.00   0.50    0.12    --  -76.40 112.00 -90.00  126
 28  \w    -97.00 -32.00   0.50    0.12    --  -78.00 114.00 -54.55  130
 29  \w    -93.00 -30.00   0.50    0.12    --  -76.40 112.00 -30.00  126
 30  \w    -93.00 -30.00   0.50    0.12    --  -76.40 112.00  30.00  126
 31  \w    -97.00 -33.00   0.50    0.12    --  -79.50 115.00 153.51  128
 32  \w    -97.00 -33.00   0.50    0.12    --  -79.50 115.00 170.34  128
 33  \w    -93.00 -30.00   0.50    0.12    --  -76.40 112.00-120.00  126
 34  \w   -125.00 -56.00   0.50    0.12    --  -76.40 -15.00-150.00  138
 35  \w   -119.00 -88.00   0.50    0.12    --  -74.00 -59.00 -96.43   62
 36  \w   -123.00 -93.00   0.50    0.12    --  -79.50 -62.00 -71.80   60
 37  \w   -119.00 -88.00   0.50    0.12    --  -74.00 -59.00 -13.78   62
 38  \w   -122.00 -95.00   0.50    0.12    --  -79.50 -65.00  20.36   54
 39  \w   -123.00 -92.00   0.50    0.12    --  -79.50 -63.00  40.79   62
 40  \w   -123.00 -93.00   0.50    0.12    --  -79.50 -61.00  78.79   60
 41  \w   -124.00 -93.00   0.50    0.12    --  -79.50 -58.00 108.23   62
 42  \w   -126.00 -94.00   0.50    0.12    --  -79.50 -53.00 -46.61   64
 43  \w   -108.00 -77.00   0.50    0.12    --  -62.00 -52.00 -82.55   62
 44  \w   -119.00 -88.00   0.50    0.12    --  -74.00 -56.00-167.01   62
 45  \w   -115.00 -84.00   0.50    0.12    --  -70.00 -57.00-130.79   62
 46  \w   -105.00 -74.00   0.50    0.12    --  -58.00 -49.00  35.54   62
 47  \w   -118.00 -85.00   0.50    0.12    --  -70.00 -44.00 108.83   66
 48  \w   -117.00 -86.00   0.50    0.12    --  -70.00 -48.00 161.11   62
 49  \w   -129.00 -94.00   0.50    0.12    --  -79.50 -41.00 126.70   70
 50  \w   -110.00 -78.00   0.50    0.12    --  -62.00 -46.00 126.12   64
 51  \w   -127.00 -92.00   0.50    0.12    --  -78.00 -40.00  26.20   70
 52  \w   -110.00 -78.00   0.50    0.12    --  -62.00 -47.00   9.00   64
 53  \w    -95.00 -60.00   0.50    0.12    --  -46.00 -38.00  42.07   70
 54  \w   -125.00 -56.00   0.50    0.12    --  -76.40 -15.00 -60.00  138
 55  \w   -118.00 -85.00   0.50    0.12    --  -70.00 -45.00-166.07   66
 56  \w    -91.00 -56.00   0.50    0.12    --  -42.00 -41.00-147.67   70
 57  \w   -102.00 -69.00   0.50    0.12    --  -54.00 -43.00 -64.77   66
 58  \w   -125.00 -56.00   0.50    0.12    --  -76.40 -15.00  30.00  138
;
_diffrn_measurement_device 'four-circle diffractometer'
_diffrn_measurement_device_type 'Rigaku XtaLAB Synergy-R'
_diffrn_measurement_method '\w scans'
_diffrn_orient_matrix_type
;
 CrysAlisPro convention (1999,Acta A55,543-557)
;
_diffrn_orient_matrix_UB_11 0.1211361000
_diffrn_orient_matrix_UB_12 -0.0422476000
_diffrn_orient_matrix_UB_13 -0.0114577000
_diffrn_orient_matrix_UB_21 -0.0035943000
_diffrn_orient_matrix_UB_22 0.0905533000
_diffrn_orient_matrix_UB_23 -0.0942771000
_diffrn_orient_matrix_UB_31 0.0638295000
_diffrn_orient_matrix_UB_32 0.0857503000
_diffrn_orient_matrix_UB_33 0.0942848000
_diffrn_radiation_monochromator 'multi-layer mirror'
_diffrn_radiation_probe x-ray
_diffrn_radiation_type CuK\a
_diffrn_radiation_wavelength 1.54184
_diffrn_radiation_xray_symbol K-L~2,3~
_diffrn_reflns_av_R_equivalents 0.0285
_diffrn_reflns_av_unetI/netI 0.0100
_diffrn_reflns_Laue_measured_fraction_full 1.000
_diffrn_reflns_Laue_measured_fraction_max 0.978
_diffrn_reflns_limit_h_max 14
_diffrn_reflns_limit_h_min -14
_diffrn_reflns_limit_k_max 14
_diffrn_reflns_limit_k_min -14
_diffrn_reflns_limit_l_max 14
_diffrn_reflns_limit_l_min -14
_diffrn_reflns_number 36225
_diffrn_reflns_point_group_measured_fraction_full 1.000
_diffrn_reflns_point_group_measured_fraction_max 0.978
_diffrn_reflns_theta_full 67.684
_diffrn_reflns_theta_max 75.620
_diffrn_reflns_theta_min 5.391
_diffrn_source 'rotating-anode X-ray tube'
_diffrn_source_type 'PhotonJet-R X-ray Source'
_exptl_absorpt_coefficient_mu 2.142
_exptl_absorpt_correction_T_max 1.000
_exptl_absorpt_correction_T_min 0.353
_exptl_absorpt_correction_type gaussian
_exptl_absorpt_process_details
;
 CrysAlisPro 1.171.44.108a (Rigaku Oxford Diffraction, 2025) Numerical 
 absorption correction based on gaussian integration over a multifaceted 
 crystal model Empirical absorption correction using spherical harmonics, 
 implemented in SCALE3 ABSPACK scaling algorithm.
;
_exptl_crystal_colour yellow
_exptl_crystal_density_diffrn 1.349
_exptl_crystal_description block
_exptl_crystal_F_000 664
_exptl_crystal_preparation
;
 For data collection the crystal was immersed in a film of perfluoropolyether 
 oil, mounted on a polyimide loop and transferred to stream of cold nitrogen 
 (Oxford Cryostream 800).
;
_exptl_crystal_size_max 0.350
_exptl_crystal_size_mid 0.180
_exptl_crystal_size_min 0.150
_refine_diff_density_max 0.304
_refine_diff_density_min -0.260
_refine_diff_density_rms 0.036
_refine_ls_extinction_method none
_refine_ls_goodness_of_fit_ref 1.046
_refine_ls_hydrogen_treatment constr
_refine_ls_matrix_type full
_refine_ls_number_parameters 227
_refine_ls_number_reflns 3194
_refine_ls_number_restraints 9
_refine_ls_restrained_S_all 1.045
_refine_ls_R_factor_all 0.0293
_refine_ls_R_factor_gt 0.0289
_refine_ls_shift/su_max 0.001
_refine_ls_shift/su_mean 0.000
_refine_ls_structure_factor_coef Fsqd
_refine_ls_weighting_details
;
 w=1/[\s^2^(Fo^2^)+(0.0372P)^2^+0.5932P] where P=(Fo^2^+2Fc^2^)/3
;
_refine_ls_weighting_scheme calc
_refine_ls_wR_factor_gt 0.0758
_refine_ls_wR_factor_ref 0.0761
_reflns_Friedel_coverage 0.000
_reflns_number_gt 3126
_reflns_number_total 3194
_reflns_threshold_expression 'I > 2\s(I)'
_cod_data_source_file d6cc01072e2.cif
_cod_data_source_block 1Cl_py
_cod_depositor_comments 'Adding full bibliography for 7135662--7135668.cif.'
_cod_original_sg_symbol_H-M 'P 21/n'
_cod_database_code 7135666
_shelx_shelxl_version_number 2025/1
_shelx_space_group_comment
;
 The symmetry employed for this shelxl refinement is uniquely defined by the 
 following loop, which should always be used as a source of symmetry 
 information in preference to the above space-group names. They are only 
 intended as comments.
;
_shelx_estimated_absorpt_t_min 0.521
_shelx_estimated_absorpt_t_max 0.739

loop_
_space_group_symop_operation_xyz
'x, y, z'
'-x+1/2, y+1/2, -z+1/2'
'-x, -y, -z'
'x-1/2, -y-1/2, z-1/2'

loop_
_atom_site_label
_atom_site_type_symbol
_atom_site_fract_x
_atom_site_fract_y
_atom_site_fract_z
_atom_site_U_iso_or_equiv
_atom_site_adp_type
_atom_site_occupancy
_atom_site_site_symmetry_order
_atom_site_calc_flag
_atom_site_refinement_flags_posn
_atom_site_refinement_flags_adp
_atom_site_refinement_flags_occupancy
_atom_site_disorder_assembly
_atom_site_disorder_group
Cl1_1 Cl 0.34498(2) 0.15765(2) 0.66603(3) 0.02572(10) Uani 0.9805(7) 1 d . . P A 1
N1_1 N 0.19398(8) 0.33104(8) 0.71700(9) 0.0238(2) Uani 0.9805(7) 1 d . . P A 1
C1_1 C 0.07360(10) 0.38006(10) 0.53679(11) 0.0265(3) Uani 0.9805(7) 1 d . . P A 1
H1_1 H -0.004621 0.390521 0.487914 0.032 Uiso 0.9805(7) 1 calc R U P A 1
B1_1 B 0.30293(11) 0.31759(11) 0.67419(12) 0.0235(3) Uani 0.9805(7) 1 d . . P A 1
N2_1 N 0.08245(9) 0.35181(9) 0.64321(9) 0.0261(2) Uani 0.9805(7) 1 d . . P A 1
C2_1 C 0.17012(11) 0.39754(10) 0.48387(10) 0.0244(2) Uani 0.9805(7) 1 d . . P A 1
C3_1 C 0.14774(11) 0.44007(11) 0.36982(11) 0.0275(3) Uani 0.9805(7) 1 d . . P A 1
H3_1 H 0.068844 0.458127 0.326733 0.033 Uiso 0.9805(7) 1 calc R U P A 1
C4_1 C 0.24083(13) 0.45539(11) 0.32096(11) 0.0313(3) Uani 0.9805(7) 1 d . . P A 1
H4_1 H 0.226179 0.483368 0.243782 0.038 Uiso 0.9805(7) 1 calc R U P A 1
C5_1 C 0.35648(12) 0.42972(12) 0.38507(12) 0.0338(3) Uani 0.9805(7) 1 d . . P A 1
H5_1 H 0.420645 0.440425 0.351456 0.041 Uiso 0.9805(7) 1 calc R U P A 1
C6_1 C 0.37836(11) 0.38865(11) 0.49767(11) 0.0303(3) Uani 0.9805(7) 1 d . . P A 1
H6_1 H 0.457728 0.372308 0.540653 0.036 Uiso 0.9805(7) 1 calc R U P A 1
C7_1 C 0.28569(11) 0.37087(10) 0.54902(10) 0.0241(2) Uani 0.9805(7) 1 d . . P A 1
C1_2 C 0.18843(11) 0.31050(10) 0.83249(10) 0.0244(2) Uani 0.9805(7) 1 d . . P A 1
C2_2 C 0.27488(11) 0.24469(10) 0.90886(11) 0.0270(2) Uani 0.9805(7) 1 d . . P A 1
H2_2 H 0.338104 0.212791 0.883164 0.032 Uiso 0.9805(7) 1 calc R U P A 1
C3_2 C 0.26967(12) 0.22519(11) 1.02216(11) 0.0296(3) Uani 0.9805(7) 1 d . . P A 1
H3_2 H 0.329497 0.180499 1.073104 0.036 Uiso 0.9805(7) 1 calc R U P A 1
C4_2 C 0.17781(13) 0.27049(12) 1.06133(11) 0.0314(3) Uani 0.9805(7) 1 d . . P A 1
H4_2 H 0.173789 0.256546 1.138441 0.038 Uiso 0.9805(7) 1 calc R U P A 1
C5_2 C 0.09195(12) 0.33648(12) 0.98606(12) 0.0335(3) Uani 0.9805(7) 1 d . . P A 1
H5_2 H 0.028918 0.368124 1.012239 0.040 Uiso 0.9805(7) 1 calc R U P A 1
C6_2 C 0.09668(11) 0.35699(11) 0.87322(11) 0.0298(3) Uani 0.9805(7) 1 d . . P A 1
H6_2 H 0.037331 0.402859 0.823144 0.036 Uiso 0.9805(7) 1 calc R U P A 1
C1_3 C 0.52046(11) 0.32986(12) 0.81122(12) 0.0260(3) Uani 0.9805(7) 1 d . . P A 1
H1_3 H 0.531111 0.251691 0.795051 0.031 Uiso 0.9805(7) 1 calc R U P A 1
N1_3 N 0.41457(8) 0.37934(8) 0.76368(8) 0.0217(2) Uani 0.9805(7) 1 d . . P A 1
C2_3 C 0.61430(11) 0.38928(13) 0.88289(12) 0.0278(3) Uani 0.9805(7) 1 d . . P A 1
H2_3 H 0.687810 0.352009 0.916548 0.033 Uiso 0.9805(7) 1 calc R U P A 1
C3_3 C 0.59990(12) 0.50369(13) 0.90503(11) 0.0282(3) Uani 0.9805(7) 1 d . . P A 1
H3_3 H 0.663182 0.546100 0.954123 0.034 Uiso 0.9805(7) 1 calc R U P A 1
C4_3 C 0.49110(12) 0.55547(12) 0.85413(11) 0.0282(3) Uani 0.9805(7) 1 d . . P A 1
H4_3 H 0.479549 0.634246 0.866925 0.034 Uiso 0.9805(7) 1 calc R U P A 1
C5_3 C 0.40044(11) 0.49148(10) 0.78511(11) 0.0252(2) Uani 0.9805(7) 1 d . . P A 1
H5_3 H 0.325843 0.526827 0.751505 0.030 Uiso 0.9805(7) 1 calc R U P A 1
N1_4 N 0.2200(18) 0.3531(14) 0.6549(14) 0.027 Uiso 0.0195(7) 1 d DG U P A 2
N2_4 N 0.0988(18) 0.361(2) 0.6390(17) 0.027 Uiso 0.0195(7) 1 d G U P A 2
C1_4 C 0.0556(15) 0.342(2) 0.726(2) 0.027 Uiso 0.0195(7) 1 d G U P A 2
H1_4 H -0.028517 0.344596 0.710369 0.032 Uiso 0.0195(7) 1 calc R U P A 2
C2_4 C 0.1217(17) 0.3158(17) 0.8443(18) 0.027 Uiso 0.0195(7) 1 d G U P A 2
C3_4 C 0.064(2) 0.308(2) 0.933(2) 0.027 Uiso 0.0195(7) 1 d G U P A 2
H3_4 H -0.019091 0.320722 0.916459 0.032 Uiso 0.0195(7) 1 calc R U P A 2
C4_4 C 0.129(3) 0.283(3) 1.045(2) 0.027 Uiso 0.0195(7) 1 d G U P A 2
H4_4 H 0.090109 0.276928 1.104891 0.032 Uiso 0.0195(7) 1 calc R U P A 2
C5_4 C 0.251(3) 0.265(3) 1.0693(14) 0.027 Uiso 0.0195(7) 1 d G U P A 2
H5_4 H 0.295597 0.248036 1.146418 0.032 Uiso 0.0195(7) 1 calc R U P A 2
C6_4 C 0.308(2) 0.273(2) 0.9817(11) 0.027 Uiso 0.0195(7) 1 d G U P A 2
H6_4 H 0.391474 0.262170 0.999679 0.032 Uiso 0.0195(7) 1 calc R U P A 2
C7_4 C 0.2443(16) 0.2979(13) 0.8673(12) 0.027 Uiso 0.0195(7) 1 d G U P A 2
B1_4 B 0.3021(12) 0.3013(10) 0.7619(13) 0.027 Uiso 0.0195(7) 1 d DG U P A 2
Cl1_4 Cl 0.3455(12) 0.1457(11) 0.7338(14) 0.027 Uiso 0.0195(7) 1 d G U P A 2
C11_4 C 0.244(2) 0.379(4) 0.5474(17) 0.027 Uiso 0.0195(7) 1 d DG U P A 2
C12_4 C 0.356(2) 0.358(4) 0.531(2) 0.027 Uiso 0.0195(7) 1 d DG U P A 2
H12_4 H 0.417906 0.329427 0.593192 0.032 Uiso 0.0195(7) 1 calc R U P A 2
C13_4 C 0.377(3) 0.378(4) 0.423(3) 0.027 Uiso 0.0195(7) 1 d G U P A 2
H13_4 H 0.453960 0.362966 0.413458 0.032 Uiso 0.0195(7) 1 calc R U P A 2
C14_4 C 0.288(4) 0.418(4) 0.331(2) 0.027 Uiso 0.0195(7) 1 d G U P A 2
H14_4 H 0.301856 0.431276 0.257130 0.032 Uiso 0.0195(7) 1 calc R U P A 2
C15_4 C 0.177(4) 0.440(5) 0.3471(19) 0.027 Uiso 0.0195(7) 1 d G U P A 2
H15_4 H 0.114712 0.468084 0.284181 0.032 Uiso 0.0195(7) 1 calc R U P A 2
C16_4 C 0.155(3) 0.421(5) 0.454(2) 0.027 Uiso 0.0195(7) 1 d DG U P A 2
H16_4 H 0.078140 0.437420 0.463523 0.032 Uiso 0.0195(7) 1 calc R U P A 2
N21_4 N 0.4212(15) 0.3770(19) 0.810(2) 0.027 Uiso 0.0195(7) 1 d DG U P A 2
C21_4 C 0.5297(12) 0.330(3) 0.828(4) 0.027 Uiso 0.0195(7) 1 d DG U P A 2
H21_4 H 0.535633 0.250699 0.812715 0.032 Uiso 0.0195(7) 1 calc R U P A 2
C22_4 C 0.6327(17) 0.393(5) 0.868(5) 0.027 Uiso 0.0195(7) 1 d G U P A 2
H22_4 H 0.708169 0.357501 0.879447 0.032 Uiso 0.0195(7) 1 calc R U P A 2
C23_4 C 0.625(3) 0.508(5) 0.892(5) 0.027 Uiso 0.0195(7) 1 d G U P A 2
H23_4 H 0.694233 0.552490 0.919861 0.032 Uiso 0.0195(7) 1 calc R U P A 2
C24_4 C 0.513(4) 0.556(3) 0.875(4) 0.027 Uiso 0.0195(7) 1 d G U P A 2
H24_4 H 0.504799 0.634664 0.892498 0.032 Uiso 0.0195(7) 1 calc R U P A 2
C25_4 C 0.413(3) 0.4895(18) 0.834(3) 0.027 Uiso 0.0195(7) 1 d DG U P A 2
H25_4 H 0.336722 0.523208 0.821220 0.032 Uiso 0.0195(7) 1 calc R U P A 2

loop_
_atom_site_aniso_label
_atom_site_aniso_U_11
_atom_site_aniso_U_22
_atom_site_aniso_U_33
_atom_site_aniso_U_23
_atom_site_aniso_U_13
_atom_site_aniso_U_12
Cl1_1 0.02494(15) 0.02105(15) 0.03116(19) -0.00173(10) 0.00758(11) 0.00009(10)
N1_1 0.0203(5) 0.0251(5) 0.0261(5) 0.0022(4) 0.0063(4) 0.0011(4)
C1_1 0.0226(5) 0.0251(6) 0.0305(6) 0.0000(5) 0.0052(5) -0.0001(5)
B1_1 0.0216(6) 0.0223(6) 0.0266(6) -0.0002(5) 0.0068(5) 0.0003(5)
N2_1 0.0204(5) 0.0262(5) 0.0313(5) 0.0021(4) 0.0064(4) 0.0011(4)
C2_1 0.0280(6) 0.0193(6) 0.0257(6) -0.0010(4) 0.0069(5) -0.0011(4)
C3_1 0.0308(7) 0.0235(6) 0.0260(6) -0.0009(5) 0.0041(5) -0.0013(5)
C4_1 0.0407(8) 0.0297(7) 0.0242(6) 0.0001(5) 0.0097(5) -0.0035(6)
C5_1 0.0347(7) 0.0402(8) 0.0300(7) -0.0009(6) 0.0149(6) -0.0044(6)
C6_1 0.0272(6) 0.0359(7) 0.0285(6) -0.0006(5) 0.0089(5) -0.0008(5)
C7_1 0.0264(6) 0.0213(5) 0.0249(6) -0.0020(4) 0.0073(5) -0.0009(5)
C1_2 0.0247(6) 0.0217(6) 0.0284(6) 0.0003(5) 0.0100(5) -0.0037(5)
C2_2 0.0268(6) 0.0253(6) 0.0303(6) 0.0003(5) 0.0103(5) -0.0012(5)
C3_2 0.0331(6) 0.0249(6) 0.0308(6) 0.0033(5) 0.0087(5) -0.0019(5)
C4_2 0.0372(7) 0.0315(7) 0.0291(6) 0.0017(5) 0.0147(5) -0.0059(5)
C5_2 0.0339(7) 0.0348(7) 0.0375(7) 0.0011(6) 0.0193(6) 0.0001(5)
C6_2 0.0281(6) 0.0296(6) 0.0341(7) 0.0032(5) 0.0128(5) 0.0020(5)
C1_3 0.0248(6) 0.0235(6) 0.0298(7) 0.0023(5) 0.0073(5) 0.0003(4)
N1_3 0.0227(5) 0.0214(5) 0.0224(5) 0.0006(4) 0.0084(4) -0.0003(4)
C2_3 0.0242(6) 0.0303(6) 0.0279(7) 0.0048(5) 0.0055(5) -0.0020(5)
C3_3 0.0315(7) 0.0312(6) 0.0231(6) -0.0009(5) 0.0095(5) -0.0090(6)
C4_3 0.0356(7) 0.0240(6) 0.0277(7) -0.0029(5) 0.0135(5) -0.0028(5)
C5_3 0.0278(6) 0.0238(6) 0.0260(6) 0.0003(5) 0.0110(5) 0.0025(5)

loop_
_atom_type_symbol
_atom_type_description
_atom_type_scat_dispersion_real
_atom_type_scat_dispersion_imag
_atom_type_scat_source
C C 0.0181 0.0091 'International Tables Vol C Tables 4.2.6.8 and 6.1.1.4'
H H 0.0000 0.0000 'International Tables Vol C Tables 4.2.6.8 and 6.1.1.4'
B B 0.0090 0.0039 'International Tables Vol C Tables 4.2.6.8 and 6.1.1.4'
Cl Cl 0.3639 0.7018 'International Tables Vol C Tables 4.2.6.8 and 6.1.1.4'
N N 0.0311 0.0180 'International Tables Vol C Tables 4.2.6.8 and 6.1.1.4'

loop_
_exptl_crystal_face_index_h
_exptl_crystal_face_index_k
_exptl_crystal_face_index_l
_exptl_crystal_face_perp_dist
-1 -2 7 0.1092
-3 -6 -3 0.1870
7 -2 0 0.0832
3 6 3 0.1577
2 4 -7 0.0768
0 0 -7 0.1115
-3 5 -5 0.0712
-3 0 -6 0.1211
0 8 0 0.1341
-6 4 2 0.0542
-1 6 5 0.1430
-6 -1 -2 0.1206
-2 -4 6 0.1035
6 -5 -1 0.0917

loop_
_geom_angle_atom_site_label_1
_geom_angle_atom_site_label_2
_geom_angle_atom_site_label_3
_geom_angle
_geom_angle_site_symmetry_1
_geom_angle_site_symmetry_3
_geom_angle_publ_flag
N2_1 N1_1 C1_2 111.51(9) . . ?
N2_1 N1_1 B1_1 122.65(10) . . ?
C1_2 N1_1 B1_1 125.40(10) . . ?
N2_1 C1_1 C2_1 127.03(11) . . ?
N2_1 C1_1 H1_1 116.5 . . ?
C2_1 C1_1 H1_1 116.5 . . ?
N1_1 B1_1 C7_1 112.22(10) . . ?
N1_1 B1_1 N1_3 109.49(9) . . ?
C7_1 B1_1 N1_3 108.85(10) . . ?
N1_1 B1_1 Cl1_1 111.51(8) . . ?
C7_1 B1_1 Cl1_1 107.51(8) . . ?
N1_3 B1_1 Cl1_1 107.10(8) . . ?
C1_1 N2_1 N1_1 118.92(10) . . ?
C7_1 C2_1 C3_1 121.07(11) . . ?
C7_1 C2_1 C1_1 118.24(11) . . ?
C3_1 C2_1 C1_1 120.69(11) . . ?
C4_1 C3_1 C2_1 119.71(12) . . ?
C4_1 C3_1 H3_1 120.1 . . ?
C2_1 C3_1 H3_1 120.1 . . ?
C3_1 C4_1 C5_1 119.84(12) . . ?
C3_1 C4_1 H4_1 120.1 . . ?
C5_1 C4_1 H4_1 120.1 . . ?
C6_1 C5_1 C4_1 120.33(12) . . ?
C6_1 C5_1 H5_1 119.8 . . ?
C4_1 C5_1 H5_1 119.8 . . ?
C5_1 C6_1 C7_1 121.15(12) . . ?
C5_1 C6_1 H6_1 119.4 . . ?
C7_1 C6_1 H6_1 119.4 . . ?
C6_1 C7_1 C2_1 117.90(11) . . ?
C6_1 C7_1 B1_1 123.97(11) . . ?
C2_1 C7_1 B1_1 118.08(11) . . ?
C2_2 C1_2 C6_2 118.22(11) . . ?
C2_2 C1_2 N1_1 120.93(11) . . ?
C6_2 C1_2 N1_1 120.85(11) . . ?
C3_2 C2_2 C1_2 120.86(11) . . ?
C3_2 C2_2 H2_2 119.6 . . ?
C1_2 C2_2 H2_2 119.6 . . ?
C4_2 C3_2 C2_2 120.53(12) . . ?
C4_2 C3_2 H3_2 119.7 . . ?
C2_2 C3_2 H3_2 119.7 . . ?
C5_2 C4_2 C3_2 118.90(12) . . ?
C5_2 C4_2 H4_2 120.5 . . ?
C3_2 C4_2 H4_2 120.5 . . ?
C6_2 C5_2 C4_2 121.03(12) . . ?
C6_2 C5_2 H5_2 119.5 . . ?
C4_2 C5_2 H5_2 119.5 . . ?
C5_2 C6_2 C1_2 120.45(12) . . ?
C5_2 C6_2 H6_2 119.8 . . ?
C1_2 C6_2 H6_2 119.8 . . ?
N1_3 C1_3 C2_3 122.00(12) . . ?
N1_3 C1_3 H1_3 119.0 . . ?
C2_3 C1_3 H1_3 119.0 . . ?
C1_3 N1_3 C5_3 118.82(10) . . ?
C1_3 N1_3 B1_1 124.93(10) . . ?
C5_3 N1_3 B1_1 116.11(9) . . ?
C1_3 C2_3 C3_3 119.21(12) . . ?
C1_3 C2_3 H2_3 120.4 . . ?
C3_3 C2_3 H2_3 120.4 . . ?
C2_3 C3_3 C4_3 118.81(12) . . ?
C2_3 C3_3 H3_3 120.6 . . ?
C4_3 C3_3 H3_3 120.6 . . ?
C5_3 C4_3 C3_3 119.32(12) . . ?
C5_3 C4_3 H4_3 120.3 . . ?
C3_3 C4_3 H4_3 120.3 . . ?
N1_3 C5_3 C4_3 121.81(11) . . ?
N1_3 C5_3 H5_3 119.1 . . ?
C4_3 C5_3 H5_3 119.1 . . ?
N2_4 N1_4 C11_4 108.1(11) . . ?
N2_4 N1_4 B1_4 122.6 . . ?
C11_4 N1_4 B1_4 128.1(10) . . ?
C1_4 N2_4 N1_4 119.2 . . ?
N2_4 C1_4 C2_4 127.0 . . ?
N2_4 C1_4 H1_4 116.5 . . ?
C2_4 C1_4 H1_4 116.5 . . ?
C7_4 C2_4 C3_4 121.0 . . ?
C7_4 C2_4 C1_4 118.0 . . ?
C3_4 C2_4 C1_4 121.0 . . ?
C4_4 C3_4 C2_4 119.8 . . ?
C4_4 C3_4 H3_4 120.1 . . ?
C2_4 C3_4 H3_4 120.1 . . ?
C3_4 C4_4 C5_4 119.9 . . ?
C3_4 C4_4 H4_4 120.0 . . ?
C5_4 C4_4 H4_4 120.0 . . ?
C6_4 C5_4 C4_4 120.3 . . ?
C6_4 C5_4 H5_4 119.9 . . ?
C4_4 C5_4 H5_4 119.9 . . ?
C5_4 C6_4 C7_4 121.0 . . ?
C5_4 C6_4 H6_4 119.5 . . ?
C7_4 C6_4 H6_4 119.5 . . ?
C6_4 C7_4 C2_4 117.9 . . ?
C6_4 C7_4 B1_4 123.7 . . ?
C2_4 C7_4 B1_4 118.4 . . ?
N1_4 B1_4 C7_4 112.0 . . ?
N1_4 B1_4 N21_4 111.7(12) . . ?
C7_4 B1_4 N21_4 104.1(11) . . ?
N1_4 B1_4 Cl1_4 111.5 . . ?
C7_4 B1_4 Cl1_4 107.6 . . ?
N21_4 B1_4 Cl1_4 109.6(11) . . ?
C12_4 C11_4 C16_4 118.4 . . ?
C12_4 C11_4 N1_4 121.05(17) . . ?
C16_4 C11_4 N1_4 120.50(16) . . ?
C13_4 C12_4 C11_4 120.8 . . ?
C13_4 C12_4 H12_4 119.6 . . ?
C11_4 C12_4 H12_4 119.6 . . ?
C14_4 C13_4 C12_4 120.5 . . ?
C14_4 C13_4 H13_4 119.8 . . ?
C12_4 C13_4 H13_4 119.8 . . ?
C15_4 C14_4 C13_4 118.9 . . ?
C15_4 C14_4 H14_4 120.6 . . ?
C13_4 C14_4 H14_4 120.6 . . ?
C14_4 C15_4 C16_4 121.1 . . ?
C14_4 C15_4 H15_4 119.4 . . ?
C16_4 C15_4 H15_4 119.4 . . ?
C15_4 C16_4 C11_4 120.4 . . ?
C15_4 C16_4 H16_4 119.8 . . ?
C11_4 C16_4 H16_4 119.8 . . ?
C21_4 N21_4 C25_4 118.8 . . ?
C21_4 N21_4 B1_4 120.98(12) . . ?
C25_4 N21_4 B1_4 120.25(12) . . ?
N21_4 C21_4 C22_4 122.1 . . ?
N21_4 C21_4 H21_4 119.0 . . ?
C22_4 C21_4 H21_4 119.0 . . ?
C21_4 C22_4 C23_4 119.2 . . ?
C21_4 C22_4 H22_4 120.4 . . ?
C23_4 C22_4 H22_4 120.4 . . ?
C22_4 C23_4 C24_4 118.8 . . ?
C22_4 C23_4 H23_4 120.6 . . ?
C24_4 C23_4 H23_4 120.6 . . ?
C25_4 C24_4 C23_4 119.3 . . ?
C25_4 C24_4 H24_4 120.4 . . ?
C23_4 C24_4 H24_4 120.4 . . ?
N21_4 C25_4 C24_4 121.8 . . ?
N21_4 C25_4 H25_4 119.1 . . ?
C24_4 C25_4 H25_4 119.1 . . ?

loop_
_geom_bond_atom_site_label_1
_geom_bond_atom_site_label_2
_geom_bond_distance
_geom_bond_site_symmetry_2
_geom_bond_publ_flag
Cl1_1 B1_1 1.9442(14) . ?
N1_1 N2_1 1.3830(14) . ?
N1_1 C1_2 1.4204(15) . ?
N1_1 B1_1 1.5035(16) . ?
C1_1 N2_1 1.2916(16) . ?
C1_1 C2_1 1.4494(17) . ?
C1_1 H1_1 0.9500 . ?
B1_1 C7_1 1.5830(17) . ?
B1_1 N1_3 1.6163(16) . ?
C2_1 C7_1 1.3993(17) . ?
C2_1 C3_1 1.4081(17) . ?
C3_1 C4_1 1.3788(18) . ?
C3_1 H3_1 0.9500 . ?
C4_1 C5_1 1.394(2) . ?
C4_1 H4_1 0.9500 . ?
C5_1 C6_1 1.3867(18) . ?
C5_1 H5_1 0.9500 . ?
C6_1 C7_1 1.3975(17) . ?
C6_1 H6_1 0.9500 . ?
C1_2 C2_2 1.3955(17) . ?
C1_2 C6_2 1.4020(17) . ?
C2_2 C3_2 1.3913(17) . ?
C2_2 H2_2 0.9500 . ?
C3_2 C4_2 1.3874(19) . ?
C3_2 H3_2 0.9500 . ?
C4_2 C5_2 1.387(2) . ?
C4_2 H4_2 0.9500 . ?
C5_2 C6_2 1.3862(18) . ?
C5_2 H5_2 0.9500 . ?
C6_2 H6_2 0.9500 . ?
C1_3 N1_3 1.3447(15) . ?
C1_3 C2_3 1.3824(17) . ?
C1_3 H1_3 0.9500 . ?
N1_3 C5_3 1.3557(15) . ?
C2_3 C3_3 1.3838(18) . ?
C2_3 H2_3 0.9500 . ?
C3_3 C4_3 1.3908(19) . ?
C3_3 H3_3 0.9500 . ?
C4_3 C5_3 1.3749(17) . ?
C4_3 H4_3 0.9500 . ?
C5_3 H5_3 0.9500 . ?
N1_4 N2_4 1.3803 . ?
N1_4 C11_4 1.4230(11) . ?
N1_4 B1_4 1.5035 . ?
N2_4 C1_4 1.2911 . ?
C1_4 C2_4 1.4507 . ?
C1_4 H1_4 0.9500 . ?
C2_4 C7_4 1.3986 . ?
C2_4 C3_4 1.4070 . ?
C3_4 C4_4 1.3741 . ?
C3_4 H3_4 0.9500 . ?
C4_4 C5_4 1.3924 . ?
C4_4 H4_4 0.9500 . ?
C5_4 C6_4 1.3888 . ?
C5_4 H5_4 0.9500 . ?
C6_4 C7_4 1.3980 . ?
C6_4 H6_4 0.9500 . ?
C7_4 B1_4 1.5837 . ?
B1_4 N21_4 1.6179(11) . ?
B1_4 Cl1_4 1.9435 . ?
C11_4 C12_4 1.3925 . ?
C11_4 C16_4 1.4009 . ?
C12_4 C13_4 1.3920 . ?
C12_4 H12_4 0.9500 . ?
C13_4 C14_4 1.3886 . ?
C13_4 H13_4 0.9500 . ?
C14_4 C15_4 1.3854 . ?
C14_4 H14_4 0.9500 . ?
C15_4 C16_4 1.3858 . ?
C15_4 H15_4 0.9500 . ?
C16_4 H16_4 0.9500 . ?
N21_4 C21_4 1.3447 . ?
N21_4 C25_4 1.3557 . ?
C21_4 C22_4 1.3812 . ?
C21_4 H21_4 0.9500 . ?
C22_4 C23_4 1.3832 . ?
C22_4 H22_4 0.9500 . ?
C23_4 C24_4 1.3900 . ?
C23_4 H23_4 0.9500 . ?
C24_4 C25_4 1.3766 . ?
C24_4 H24_4 0.9500 . ?
C25_4 H25_4 0.9500 . ?

loop_
_geom_torsion_atom_site_label_1
_geom_torsion_atom_site_label_2
_geom_torsion_atom_site_label_3
_geom_torsion_atom_site_label_4
_geom_torsion
_geom_torsion_site_symmetry_1
_geom_torsion_site_symmetry_2
_geom_torsion_site_symmetry_3
_geom_torsion_site_symmetry_4
_geom_torsion_publ_flag
N2_1 N1_1 B1_1 C7_1 19.89(16) . . . . ?
C1_2 N1_1 B1_1 C7_1 -168.39(10) . . . . ?
N2_1 N1_1 B1_1 N1_3 140.87(10) . . . . ?
C1_2 N1_1 B1_1 N1_3 -47.40(15) . . . . ?
N2_1 N1_1 B1_1 Cl1_1 -100.79(11) . . . . ?
C1_2 N1_1 B1_1 Cl1_1 70.93(13) . . . . ?
C2_1 C1_1 N2_1 N1_1 -2.55(19) . . . . ?
C1_2 N1_1 N2_1 C1_1 175.12(11) . . . . ?
B1_1 N1_1 N2_1 C1_1 -12.12(17) . . . . ?
N2_1 C1_1 C2_1 C7_1 6.91(19) . . . . ?
N2_1 C1_1 C2_1 C3_1 -173.19(12) . . . . ?
C7_1 C2_1 C3_1 C4_1 0.28(18) . . . . ?
C1_1 C2_1 C3_1 C4_1 -179.62(12) . . . . ?
C2_1 C3_1 C4_1 C5_1 -0.60(19) . . . . ?
C3_1 C4_1 C5_1 C6_1 0.1(2) . . . . ?
C4_1 C5_1 C6_1 C7_1 0.7(2) . . . . ?
C5_1 C6_1 C7_1 C2_1 -0.99(19) . . . . ?
C5_1 C6_1 C7_1 B1_1 176.32(12) . . . . ?
C3_1 C2_1 C7_1 C6_1 0.51(18) . . . . ?
C1_1 C2_1 C7_1 C6_1 -179.59(11) . . . . ?
C3_1 C2_1 C7_1 B1_1 -176.96(11) . . . . ?
C1_1 C2_1 C7_1 B1_1 2.93(16) . . . . ?
N1_1 B1_1 C7_1 C6_1 168.02(11) . . . . ?
N1_3 B1_1 C7_1 C6_1 46.67(16) . . . . ?
Cl1_1 B1_1 C7_1 C6_1 -69.01(14) . . . . ?
N1_1 B1_1 C7_1 C2_1 -14.67(15) . . . . ?
N1_3 B1_1 C7_1 C2_1 -136.03(11) . . . . ?
Cl1_1 B1_1 C7_1 C2_1 108.29(11) . . . . ?
N2_1 N1_1 C1_2 C2_2 153.77(11) . . . . ?
B1_1 N1_1 C1_2 C2_2 -18.74(17) . . . . ?
N2_1 N1_1 C1_2 C6_2 -27.01(15) . . . . ?
B1_1 N1_1 C1_2 C6_2 160.48(12) . . . . ?
C6_2 C1_2 C2_2 C3_2 0.39(18) . . . . ?
N1_1 C1_2 C2_2 C3_2 179.63(11) . . . . ?
C1_2 C2_2 C3_2 C4_2 0.31(19) . . . . ?
C2_2 C3_2 C4_2 C5_2 -0.65(19) . . . . ?
C3_2 C4_2 C5_2 C6_2 0.3(2) . . . . ?
C4_2 C5_2 C6_2 C1_2 0.4(2) . . . . ?
C2_2 C1_2 C6_2 C5_2 -0.77(19) . . . . ?
N1_1 C1_2 C6_2 C5_2 179.99(11) . . . . ?
C2_3 C1_3 N1_3 C5_3 1.28(18) . . . . ?
C2_3 C1_3 N1_3 B1_1 176.80(11) . . . . ?
N1_1 B1_1 N1_3 C1_3 128.12(12) . . . . ?
C7_1 B1_1 N1_3 C1_3 -108.88(13) . . . . ?
Cl1_1 B1_1 N1_3 C1_3 7.07(14) . . . . ?
N1_1 B1_1 N1_3 C5_3 -56.26(13) . . . . ?
C7_1 B1_1 N1_3 C5_3 66.75(12) . . . . ?
Cl1_1 B1_1 N1_3 C5_3 -177.30(8) . . . . ?
N1_3 C1_3 C2_3 C3_3 -1.14(19) . . . . ?
C1_3 C2_3 C3_3 C4_3 -0.09(18) . . . . ?
C2_3 C3_3 C4_3 C5_3 1.13(18) . . . . ?
C1_3 N1_3 C5_3 C4_3 -0.19(17) . . . . ?
B1_1 N1_3 C5_3 C4_3 -176.09(11) . . . . ?
C3_3 C4_3 C5_3 N1_3 -1.02(19) . . . . ?
C11_4 N1_4 N2_4 C1_4 -180(2) . . . . ?
B1_4 N1_4 N2_4 C1_4 12.0 . . . . ?
N1_4 N2_4 C1_4 C2_4 2.8 . . . . ?
N2_4 C1_4 C2_4 C7_4 -7.1 . . . . ?
N2_4 C1_4 C2_4 C3_4 173.2 . . . . ?
C7_4 C2_4 C3_4 C4_4 -0.2 . . . . ?
C1_4 C2_4 C3_4 C4_4 179.5 . . . . ?
C2_4 C3_4 C4_4 C5_4 0.5 . . . . ?
C3_4 C4_4 C5_4 C6_4 -0.2 . . . . ?
C4_4 C5_4 C6_4 C7_4 -0.6 . . . . ?
C5_4 C6_4 C7_4 C2_4 0.9 . . . . ?
C5_4 C6_4 C7_4 B1_4 -176.3 . . . . ?
C3_4 C2_4 C7_4 C6_4 -0.6 . . . . ?
C1_4 C2_4 C7_4 C6_4 179.7 . . . . ?
C3_4 C2_4 C7_4 B1_4 176.8 . . . . ?
C1_4 C2_4 C7_4 B1_4 -2.9 . . . . ?
N2_4 N1_4 B1_4 C7_4 -19.8 . . . . ?
C11_4 N1_4 B1_4 C7_4 174(3) . . . . ?
N2_4 N1_4 B1_4 N21_4 -136.1(11) . . . . ?
C11_4 N1_4 B1_4 N21_4 58(3) . . . . ?
N2_4 N1_4 B1_4 Cl1_4 100.9 . . . . ?
C11_4 N1_4 B1_4 Cl1_4 -65(3) . . . . ?
C6_4 C7_4 B1_4 N1_4 -168.1 . . . . ?
C2_4 C7_4 B1_4 N1_4 14.6 . . . . ?
C6_4 C7_4 B1_4 N21_4 -47.2(12) . . . . ?
C2_4 C7_4 B1_4 N21_4 135.5(12) . . . . ?
C6_4 C7_4 B1_4 Cl1_4 69.0 . . . . ?
C2_4 C7_4 B1_4 Cl1_4 -108.3 . . . . ?
N2_4 N1_4 C11_4 C12_4 -168(3) . . . . ?
B1_4 N1_4 C11_4 C12_4 -1(5) . . . . ?
N2_4 N1_4 C11_4 C16_4 9(3) . . . . ?
B1_4 N1_4 C11_4 C16_4 176(2) . . . . ?
C16_4 C11_4 C12_4 C13_4 -0.3 . . . . ?
N1_4 C11_4 C12_4 C13_4 177(4) . . . . ?
C11_4 C12_4 C13_4 C14_4 -0.3 . . . . ?
C12_4 C13_4 C14_4 C15_4 0.6 . . . . ?
C13_4 C14_4 C15_4 C16_4 -0.1 . . . . ?
C14_4 C15_4 C16_4 C11_4 -0.6 . . . . ?
C12_4 C11_4 C16_4 C15_4 0.8 . . . . ?
N1_4 C11_4 C16_4 C15_4 -176(4) . . . . ?
N1_4 B1_4 N21_4 C21_4 -126.1(11) . . . . ?
C7_4 B1_4 N21_4 C21_4 112.8(10) . . . . ?
Cl1_4 B1_4 N21_4 C21_4 -2.0(9) . . . . ?
N1_4 B1_4 N21_4 C25_4 54.6(12) . . . . ?
C7_4 B1_4 N21_4 C25_4 -66.5(11) . . . . ?
Cl1_4 B1_4 N21_4 C25_4 178.7(9) . . . . ?
C25_4 N21_4 C21_4 C22_4 -1.1 . . . . ?
B1_4 N21_4 C21_4 C22_4 179.6(6) . . . . ?
N21_4 C21_4 C22_4 C23_4 0.9 . . . . ?
C21_4 C22_4 C23_4 C24_4 0.2 . . . . ?
C22_4 C23_4 C24_4 C25_4 -1.0 . . . . ?
C21_4 N21_4 C25_4 C24_4 0.2 . . . . ?
B1_4 N21_4 C25_4 C24_4 179.5(6) . . . . ?
C23_4 C24_4 C25_4 N21_4 0.9 . . . . ?
